data_1516578
loop_
_publ_author_name
'Odier, Philippe'
'Gotor, Francisco J.'
'Pellerin, Nadia'
'Lobo, Ricardo P.S.M.'
'Dembinski, Kristof'
'Ayache, Jeanne'
'Noel, Henry'
'Potel, Michel'
'Chaminade, Jean Pierre'
'Collin, Gaston'

_publ_section_title
;
 Copper deficiency in YBa2Cu3O7-x ceramics, textured and single crystals
;
_journal_name_full 'Materials Science and Engineering B'
_journal_page_first 117
_journal_page_last 122
_journal_volume 52
_journal_year 1998
_chemical_formula_structural YBa2Cu2.92O6
_chemical_formula_sum 'Ba2 Cu2.92 O6 Y'
_chemical_name_systematic 'Yttrium Baryum Copper Oxide'
_space_group_IT_number 123
_symmetry_cell_setting tetragonal
_symmetry_space_group_name_Hall '-P 4 2'
_symmetry_space_group_name_H-M 'P 4/m m m'
_cell_angle_alpha 90.
_cell_angle_beta 90.
_cell_angle_gamma 90.
_cell_formula_units_Z 1
_cell_length_a 3.864(2)
_cell_length_b 3.864(2)
_cell_length_c 11.782(2)
_cell_volume 175.91(13)
_cod_data_source_file YBa2Cu2_92O6_P4_mmm_DC251.cif
_cod_data_source_block chateigner_
_cod_original_formula_sum 'Y1 Ba2 Cu2.92 O6'
_cod_database_code 1516578

loop_
_symmetry_equiv_pos_as_xyz
x,y,z
-x,-y,z
-x,y,z
x,-y,z
-y,x,z
y,-x,z
y,x,z
-y,-x,z
-x,-y,-z
x,y,-z
x,-y,-z
-x,y,-z
y,-x,-z
-y,x,-z
-y,-x,-z
y,x,-z

loop_
_atom_site_label
_atom_site_type_symbol
_atom_site_symmetry_multiplicity
_atom_site_Wyckoff_symbol
_atom_site_fract_x
_atom_site_fract_y
_atom_site_fract_z
_atom_site_occupancy
_atom_site_B_iso_or_equiv
Y1 Y3+ 1 d 0.5 0.5 0.5 1. 0.410(6)
Ba1 Ba2+ 2 h 0.5 0.5 0.194114(3) 1. 0.768(3)
Cu1 Cu3+ 1 a 0. 0. 0. 0.926(4) 1.01(1)
Cu2 Cu2+ 2 g 0. 0. 0.36061(6) 1. 0.478(6)
O1 O2- 2 g 0. 0. 0.1516(4) 1 1.41(4)
O2 O2- 4 i 0.5 0. 0.3784(2) 1. 0.63(3)

loop_
_atom_type_symbol
_atom_type_oxidation_number
Y3+ 3.000
Ba2+ 2.000
Cu3+ 2.860
Cu2+ 2.000
O2- -2.000
